data_7125594
loop_
_publ_author_name
'Kulisic, Niksa'
'More, Sandeep'
'Mateo-Alonso, Aurelio'

_publ_section_title
;
 A tetraalkylated pyrene building block for the synthesis of pyrene-fused
 azaacenes with enhanced solubility.
;
_journal_issue 1
_journal_name_full 'Chemical communications (Cambridge, England)'
_journal_page_first 514
_journal_page_last 516
_journal_paper_doi 10.1039/c0cc02249g
_journal_volume 47
_journal_year 2011
_chemical_formula_sum 'C48 H58'
_chemical_formula_weight 634.94
_space_group_IT_number 2
_space_group_name_Hall '-P 1'
_space_group_name_H-M_alt 'P -1'
_symmetry_cell_setting triclinic
_symmetry_space_group_name_H-M 'P -1'
_atom_sites_solution_hydrogens geom
_atom_sites_solution_primary direct
_atom_sites_solution_secondary difmap
_audit_creation_method SHELXL-97
_cell_angle_alpha 101.641(4)
_cell_angle_beta 109.323(6)
_cell_angle_gamma 96.475(7)
_cell_formula_units_Z 1
_cell_length_a 8.4918(6)
_cell_length_b 9.8418(13)
_cell_length_c 12.6119(14)
_cell_measurement_reflns_used 6390
_cell_measurement_temperature 130(2)
_cell_measurement_theta_max 27.485
_cell_measurement_theta_min 0.998
_cell_volume 955.64(19)
_computing_cell_refinement 'HKL Scalepack (Otwinowski & Minor 1997)'
_computing_data_collection 'Collect (Nonius BV, 1997-2000)'
_computing_data_reduction
;
HKL Denzo and Scalepack (Otwinowski & Minor 1997)
;
_computing_structure_refinement 'SHELXL-97 (Sheldrick, 1997)'
_computing_structure_solution 'SHELXS-97 (Sheldrick, 1990)'
_diffrn_ambient_temperature 130(2)
_diffrn_detector_area_resol_mean 9
_diffrn_measured_fraction_theta_full 0.997
_diffrn_measured_fraction_theta_max 0.997
_diffrn_measurement_device '95mm CCD camera on \k-goniostat'
_diffrn_measurement_device_type KappaCCD
_diffrn_measurement_method CCD
_diffrn_radiation_monochromator graphite
_diffrn_radiation_source 'long-fine-focus sealed tube'
_diffrn_radiation_type MoK\a
_diffrn_radiation_wavelength 0.71073
_diffrn_reflns_av_R_equivalents 0.0598
_diffrn_reflns_av_sigmaI/netI 0.1066
_diffrn_reflns_limit_h_max 9
_diffrn_reflns_limit_h_min -10
_diffrn_reflns_limit_k_max 12
_diffrn_reflns_limit_k_min -12
_diffrn_reflns_limit_l_max 15
_diffrn_reflns_limit_l_min -15
_diffrn_reflns_number 9010
_diffrn_reflns_theta_full 26.37
_diffrn_reflns_theta_max 26.37
_diffrn_reflns_theta_min 2.15
_exptl_absorpt_coefficient_mu 0.062
_exptl_absorpt_correction_T_max 0.995
_exptl_absorpt_correction_T_min 0.867
_exptl_absorpt_correction_type multi-scan
_exptl_absorpt_process_details
;
multi-scan from symmetry-related measurements
Sortav (Blessing 1995)
;
_exptl_crystal_colour yellow
_exptl_crystal_density_diffrn 1.103
_exptl_crystal_density_method 'not measured'
_exptl_crystal_description irregular
_exptl_crystal_F_000 346
_exptl_crystal_size_max 0.22
_exptl_crystal_size_mid 0.12
_exptl_crystal_size_min 0.10
_refine_diff_density_max 0.272
_refine_diff_density_min -0.239
_refine_diff_density_rms 0.053
_refine_ls_extinction_method none
_refine_ls_goodness_of_fit_ref 0.924
_refine_ls_hydrogen_treatment constr
_refine_ls_matrix_type full
_refine_ls_number_parameters 217
_refine_ls_number_reflns 3901
_refine_ls_number_restraints 0
_refine_ls_restrained_S_all 0.924
_refine_ls_R_factor_all 0.1383
_refine_ls_R_factor_gt 0.0537
_refine_ls_shift/su_max 0.000
_refine_ls_shift/su_mean 0.000
_refine_ls_structure_factor_coef Fsqd
_refine_ls_weighting_details 'calc w=1/[\s^2^(Fo^2^)+(0.0604P)^2^+0.0000P] where P=(Fo^2^+2Fc^2^)/3'
_refine_ls_weighting_scheme calc
_refine_ls_wR_factor_gt 0.1114
_refine_ls_wR_factor_ref 0.1439
_reflns_number_gt 1876
_reflns_number_total 3901
_reflns_threshold_expression >2sigma(I)
_cod_data_source_file c0cc02249g.txt
_cod_data_source_block jg065a
_cod_original_cell_volume 955.64(18)
_cod_database_code 7125594

loop_
_symmetry_equiv_pos_as_xyz
'x, y, z'
'-x, -y, -z'

loop_
_atom_site_label
_atom_site_type_symbol
_atom_site_fract_x
_atom_site_fract_y
_atom_site_fract_z
_atom_site_U_iso_or_equiv
_atom_site_adp_type
_atom_site_occupancy
_atom_site_symmetry_multiplicity
_atom_site_calc_flag
_atom_site_refinement_flags
C1 C 0.2292(2) 0.8240(2) 0.69875(16) 0.0247(5) Uani 1 1 d .
H1 H 0.2901 0.7752 0.7518 0.030 Uiso 1 1 calc R
C2 C 0.0936(2) 0.8803(2) 0.71603(16) 0.0246(5) Uani 1 1 d .
C3 C 0.0008(2) 0.9520(2) 0.63745(16) 0.0226(5) Uani 1 1 d .
C4 C 0.0474(2) 0.9657(2) 0.54087(15) 0.0213(5) Uani 1 1 d .
C5 C 0.1880(2) 0.9090(2) 0.52541(16) 0.0218(5) Uani 1 1 d .
C6 C 0.2774(2) 0.8377(2) 0.60549(16) 0.0235(5) Uani 1 1 d .
C7 C -0.1420(2) 1.0094(2) 0.64927(16) 0.0257(5) Uani 1 1 d .
H7 H -0.1743 1.0012 0.7133 0.031 Uiso 1 1 calc R
C8 C 0.2313(2) 0.9255(2) 0.42773(16) 0.0256(5) Uani 1 1 d .
H8 H 0.3257 0.8895 0.4171 0.031 Uiso 1 1 calc R
C9 C 0.0432(2) 0.8565(2) 0.81012(17) 0.0301(5) Uani 1 1 d .
C10 C -0.0039(2) 0.8312(2) 0.88512(18) 0.0334(5) Uani 1 1 d .
C11 C -0.0702(2) 0.7998(3) 0.97295(17) 0.0365(6) Uani 1 1 d .
H11A H -0.0127 0.8747 1.0462 0.044 Uiso 1 1 calc R
H11B H -0.0421 0.7091 0.9885 0.044 Uiso 1 1 calc R
C12 C -0.2611(3) 0.7901(3) 0.93692(19) 0.0441(6) Uani 1 1 d .
H12A H -0.3187 0.7149 0.8639 0.053 Uiso 1 1 calc R
H12B H -0.2894 0.8807 0.9212 0.053 Uiso 1 1 calc R
C13 C -0.3283(2) 0.7580(3) 1.02872(18) 0.0407(6) Uani 1 1 d .
H13A H -0.2949 0.6698 1.0470 0.049 Uiso 1 1 calc R
H13B H -0.2739 0.8354 1.1006 0.049 Uiso 1 1 calc R
C14 C -0.5201(3) 0.7414(3) 0.99244(19) 0.0504(7) Uani 1 1 d .
H14A H -0.5739 0.6652 0.9197 0.060 Uiso 1 1 calc R
H14B H -0.5528 0.8302 0.9752 0.060 Uiso 1 1 calc R
C15 C -0.5911(3) 0.7069(3) 1.08213(19) 0.0498(7) Uani 1 1 d .
H15A H -0.7166 0.6802 1.0456 0.060 Uiso 1 1 calc R
H15B H -0.5482 0.6242 1.1061 0.060 Uiso 1 1 calc R
C16 C -0.5446(3) 0.8279(3) 1.1889(2) 0.0560(8) Uani 1 1 d .
H16A H -0.5929 0.7986 1.2433 0.084 Uiso 1 1 calc R
H16B H -0.5902 0.9092 1.1664 0.084 Uiso 1 1 calc R
H16C H -0.4205 0.8543 1.2264 0.084 Uiso 1 1 calc R
C17 C 0.4144(2) 0.7734(2) 0.58956(16) 0.0280(5) Uani 1 1 d .
C18 C 0.5268(2) 0.7177(2) 0.57565(17) 0.0297(5) Uani 1 1 d .
C19 C 0.6640(2) 0.6516(2) 0.55508(16) 0.0286(5) Uani 1 1 d .
H19A H 0.6435 0.5515 0.5577 0.034 Uiso 1 1 calc R
H19B H 0.7732 0.6998 0.6184 0.034 Uiso 1 1 calc R
C20 C 0.6789(2) 0.6576(2) 0.43883(16) 0.0288(5) Uani 1 1 d .
H20A H 0.5721 0.6049 0.3751 0.035 Uiso 1 1 calc R
H20B H 0.6939 0.7572 0.4344 0.035 Uiso 1 1 calc R
C21 C 0.8276(2) 0.5950(2) 0.42214(16) 0.0294(5) Uani 1 1 d .
H21A H 0.9322 0.6423 0.4900 0.035 Uiso 1 1 calc R
H21B H 0.8073 0.4935 0.4208 0.035 Uiso 1 1 calc R
C22 C 0.8579(2) 0.6086(2) 0.31248(16) 0.0291(5) Uani 1 1 d .
H22A H 0.8745 0.7096 0.3119 0.035 Uiso 1 1 calc R
H22B H 0.7558 0.5575 0.2441 0.035 Uiso 1 1 calc R
C23 C 1.0120(2) 0.5499(2) 0.30213(17) 0.0329(5) Uani 1 1 d .
H23A H 1.1131 0.5992 0.3719 0.040 Uiso 1 1 calc R
H23B H 0.9937 0.4484 0.3010 0.040 Uiso 1 1 calc R
C24 C 1.0484(3) 0.5654(3) 0.19458(18) 0.0426(6) Uani 1 1 d .
H24A H 1.1478 0.5243 0.1930 0.064 Uiso 1 1 calc R
H24B H 1.0714 0.6658 0.1964 0.064 Uiso 1 1 calc R
H24C H 0.9496 0.5159 0.1249 0.064 Uiso 1 1 calc R

loop_
_atom_site_aniso_label
_atom_site_aniso_U_11
_atom_site_aniso_U_22
_atom_site_aniso_U_33
_atom_site_aniso_U_23
_atom_site_aniso_U_13
_atom_site_aniso_U_12
C1 0.0251(10) 0.0237(14) 0.0267(11) 0.0084(10) 0.0092(8) 0.0075(9)
C2 0.0297(10) 0.0223(13) 0.0225(11) 0.0042(10) 0.0115(8) 0.0038(9)
C3 0.0236(10) 0.0211(13) 0.0241(11) 0.0044(9) 0.0110(8) 0.0034(8)
C4 0.0221(10) 0.0179(13) 0.0237(11) 0.0031(10) 0.0098(8) 0.0027(8)
C5 0.0233(10) 0.0180(13) 0.0249(11) 0.0027(9) 0.0118(8) 0.0027(8)
C6 0.0221(9) 0.0225(13) 0.0260(11) 0.0051(10) 0.0091(8) 0.0057(8)
C7 0.0290(10) 0.0255(14) 0.0266(11) 0.0053(10) 0.0155(9) 0.0066(9)
C8 0.0249(10) 0.0249(14) 0.0303(12) 0.0043(10) 0.0152(8) 0.0076(9)
C9 0.0316(11) 0.0303(15) 0.0303(12) 0.0090(11) 0.0116(9) 0.0108(9)
C10 0.0383(12) 0.0345(15) 0.0315(12) 0.0111(11) 0.0149(10) 0.0118(10)
C11 0.0459(13) 0.0387(16) 0.0314(12) 0.0107(11) 0.0203(10) 0.0115(11)
C12 0.0462(13) 0.0552(19) 0.0430(14) 0.0212(13) 0.0232(11) 0.0203(12)
C13 0.0413(12) 0.0511(18) 0.0355(13) 0.0153(12) 0.0182(10) 0.0112(11)
C14 0.0451(13) 0.069(2) 0.0402(14) 0.0151(14) 0.0174(11) 0.0153(13)
C15 0.0378(12) 0.069(2) 0.0458(15) 0.0142(14) 0.0199(11) 0.0090(12)
C16 0.0589(15) 0.066(2) 0.0521(16) 0.0121(15) 0.0326(12) 0.0149(14)
C17 0.0268(10) 0.0303(15) 0.0280(12) 0.0083(10) 0.0110(8) 0.0057(9)
C18 0.0272(11) 0.0303(15) 0.0341(12) 0.0123(11) 0.0114(9) 0.0069(10)
C19 0.0244(10) 0.0283(14) 0.0358(12) 0.0095(11) 0.0125(9) 0.0080(9)
C20 0.0268(10) 0.0287(14) 0.0331(12) 0.0089(10) 0.0121(8) 0.0082(9)
C21 0.0295(10) 0.0275(14) 0.0342(12) 0.0083(10) 0.0145(9) 0.0076(9)
C22 0.0291(10) 0.0270(14) 0.0337(12) 0.0070(10) 0.0139(9) 0.0084(9)
C23 0.0359(11) 0.0309(15) 0.0374(13) 0.0098(11) 0.0179(9) 0.0115(10)
C24 0.0494(13) 0.0450(18) 0.0423(14) 0.0111(13) 0.0260(11) 0.0152(12)

loop_
_atom_type_symbol
_atom_type_description
_atom_type_scat_dispersion_real
_atom_type_scat_dispersion_imag
_atom_type_scat_source
C C 0.0033 0.0016 'International Tables Vol C Tables 4.2.6.8 and 6.1.1.4'
H H 0.0000 0.0000 'International Tables Vol C Tables 4.2.6.8 and 6.1.1.4'

loop_
_geom_angle_atom_site_label_1
_geom_angle_atom_site_label_2
_geom_angle_atom_site_label_3
_geom_angle
_geom_angle_site_symmetry_1
C6 C1 C2 121.49(18) .
C6 C1 H1 119.3 .
C2 C1 H1 119.3 .
C1 C2 C3 119.96(17) .
C1 C2 C9 119.21(18) .
C3 C2 C9 120.71(17) .
C2 C3 C4 119.27(16) .
C2 C3 C7 122.50(17) .
C4 C3 C7 118.21(18) .
C4 C4 C3 120.1(2) 2_576
C4 C4 C5 119.9(2) 2_576
C3 C4 C5 119.98(16) .
C6 C5 C4 119.15(16) .
C6 C5 C8 122.53(16) .
C4 C5 C8 118.32(18) .
C1 C6 C5 120.14(17) .
C1 C6 C17 119.14(18) .
C5 C6 C17 120.67(17) .
C8 C7 C3 121.77(18) 2_576
C8 C7 H7 119.1 2_576
C3 C7 H7 119.1 .
C7 C8 C5 121.67(17) 2_576
C7 C8 H8 119.2 2_576
C5 C8 H8 119.2 .
C10 C9 C2 177.0(2) .
C9 C10 C11 177.1(2) .
C10 C11 C12 113.26(17) .
C10 C11 H11A 108.9 .
C12 C11 H11A 108.9 .
C10 C11 H11B 108.9 .
C12 C11 H11B 108.9 .
H11A C11 H11B 107.7 .
C11 C12 C13 112.81(17) .
C11 C12 H12A 109.0 .
C13 C12 H12A 109.0 .
C11 C12 H12B 109.0 .
C13 C12 H12B 109.0 .
H12A C12 H12B 107.8 .
C14 C13 C12 113.76(18) .
C14 C13 H13A 108.8 .
C12 C13 H13A 108.8 .
C14 C13 H13B 108.8 .
C12 C13 H13B 108.8 .
H13A C13 H13B 107.7 .
C13 C14 C15 114.86(18) .
C13 C14 H14A 108.6 .
C15 C14 H14A 108.6 .
C13 C14 H14B 108.6 .
C15 C14 H14B 108.6 .
H14A C14 H14B 107.5 .
C16 C15 C14 113.5(2) .
C16 C15 H15A 108.9 .
C14 C15 H15A 108.9 .
C16 C15 H15B 108.9 .
C14 C15 H15B 108.9 .
H15A C15 H15B 107.7 .
C15 C16 H16A 109.5 .
C15 C16 H16B 109.5 .
H16A C16 H16B 109.5 .
C15 C16 H16C 109.5 .
H16A C16 H16C 109.5 .
H16B C16 H16C 109.5 .
C18 C17 C6 179.0(2) .
C17 C18 C19 178.0(2) .
C18 C19 C20 113.12(17) .
C18 C19 H19A 109.0 .
C20 C19 H19A 109.0 .
C18 C19 H19B 109.0 .
C20 C19 H19B 109.0 .
H19A C19 H19B 107.8 .
C21 C20 C19 112.15(16) .
C21 C20 H20A 109.2 .
C19 C20 H20A 109.2 .
C21 C20 H20B 109.2 .
C19 C20 H20B 109.2 .
H20A C20 H20B 107.9 .
C22 C21 C20 114.63(17) .
C22 C21 H21A 108.6 .
C20 C21 H21A 108.6 .
C22 C21 H21B 108.6 .
C20 C21 H21B 108.6 .
H21A C21 H21B 107.6 .
C21 C22 C23 112.66(17) .
C21 C22 H22A 109.1 .
C23 C22 H22A 109.1 .
C21 C22 H22B 109.1 .
C23 C22 H22B 109.1 .
H22A C22 H22B 107.8 .
C24 C23 C22 113.94(18) .
C24 C23 H23A 108.8 .
C22 C23 H23A 108.8 .
C24 C23 H23B 108.8 .
C22 C23 H23B 108.8 .
H23A C23 H23B 107.7 .
C23 C24 H24A 109.5 .
C23 C24 H24B 109.5 .
H24A C24 H24B 109.5 .
C23 C24 H24C 109.5 .
H24A C24 H24C 109.5 .
H24B C24 H24C 109.5 .

loop_
_geom_bond_atom_site_label_1
_geom_bond_atom_site_label_2
_geom_bond_distance
_geom_bond_site_symmetry_2
C1 C6 1.393(2) .
C1 C2 1.393(2) .
C1 H1 0.9500 .
C2 C3 1.411(3) .
C2 C9 1.440(3) .
C3 C4 1.425(2) .
C3 C7 1.432(2) .
C4 C4 1.421(4) 2_576
C4 C5 1.427(2) .
C5 C6 1.410(3) .
C5 C8 1.431(2) .
C6 C17 1.437(3) .
C7 C8 1.342(3) 2_576
C7 H7 0.9500 .
C8 C7 1.342(3) 2_576
C8 H8 0.9500 .
C9 C10 1.200(3) .
C10 C11 1.466(3) .
C11 C12 1.517(3) .
C11 H11A 0.9900 .
C11 H11B 0.9900 .
C12 C13 1.520(3) .
C12 H12A 0.9900 .
C12 H12B 0.9900 .
C13 C14 1.518(3) .
C13 H13A 0.9900 .
C13 H13B 0.9900 .
C14 C15 1.523(3) .
C14 H14A 0.9900 .
C14 H14B 0.9900 .
C15 C16 1.511(3) .
C15 H15A 0.9900 .
C15 H15B 0.9900 .
C16 H16A 0.9800 .
C16 H16B 0.9800 .
C16 H16C 0.9800 .
C17 C18 1.196(3) .
C18 C19 1.466(2) .
C19 C20 1.525(2) .
C19 H19A 0.9900 .
C19 H19B 0.9900 .
C20 C21 1.522(2) .
C20 H20A 0.9900 .
C20 H20B 0.9900 .
C21 C22 1.516(2) .
C21 H21A 0.9900 .
C21 H21B 0.9900 .
C22 C23 1.522(2) .
C22 H22A 0.9900 .
C22 H22B 0.9900 .
C23 C24 1.520(2) .
C23 H23A 0.9900 .
C23 H23B 0.9900 .
C24 H24A 0.9800 .
C24 H24B 0.9800 .
C24 H24C 0.9800 .

loop_
_geom_torsion_atom_site_label_1
_geom_torsion_atom_site_label_2
_geom_torsion_atom_site_label_3
_geom_torsion_atom_site_label_4
_geom_torsion
_geom_torsion_site_symmetry_1
_geom_torsion_site_symmetry_4
C6 C1 C2 C3 0.6(3) . .
C6 C1 C2 C9 176.62(18) . .
C1 C2 C3 C4 0.1(3) . .
C9 C2 C3 C4 -175.91(18) . .
C1 C2 C3 C7 178.63(18) . .
C9 C2 C3 C7 2.6(3) . .
C2 C3 C4 C4 178.4(2) . 2_576
C7 C3 C4 C4 -0.2(3) . 2_576
C2 C3 C4 C5 -0.9(3) . .
C7 C3 C4 C5 -179.50(18) . .
C4 C4 C5 C6 -178.2(2) 2_576 .
C3 C4 C5 C6 1.1(3) . .
C4 C4 C5 C8 1.1(3) 2_576 .
C3 C4 C5 C8 -179.67(17) . .
C2 C1 C6 C5 -0.4(3) . .
C2 C1 C6 C17 -177.87(18) . .
C4 C5 C6 C1 -0.4(3) . .
C8 C5 C6 C1 -179.65(18) . .
C4 C5 C6 C17 177.00(18) . .
C8 C5 C6 C17 -2.2(3) . .
C2 C3 C7 C8 -178.44(18) . 2_576
C4 C3 C7 C8 0.1(3) . 2_576
C6 C5 C8 C7 178.28(19) . 2_576
C4 C5 C8 C7 -1.0(3) . 2_576
C10 C11 C12 C13 -179.8(2) . .
C11 C12 C13 C14 -177.5(2) . .
C12 C13 C14 C15 179.1(2) . .
C13 C14 C15 C16 69.3(3) . .
C18 C19 C20 C21 177.10(17) . .
C19 C20 C21 C22 -175.28(17) . .
C20 C21 C22 C23 177.69(18) . .
C21 C22 C23 C24 -178.52(17) . .
